data_4086709
loop_
_publ_author_name
'Agarwal, Pallavi'
'Thirupathi, Natesan'
'Nethaji, Munirathinam'

_publ_section_title
;
 Syntheses, Structural Aspects, Solution Behavior, and Catalytic Utility
 of CyclopalladatedN,N&#x2032;,N&#x2033;-Triarylguanidines
 [\k2(C,N))Pd(Pyrazole)2X] (X = Br, OC(O)CF3, and PF6) in Suzuki--Miyaura
 Coupling Reactions of Aryl Bromides
;
_journal_issue 18
_journal_name_full Organometallics
_journal_page_first 3112
_journal_paper_doi 10.1021/acs.organomet.6b00442
_journal_volume 35
_journal_year 2016
_chemical_formula_moiety 'C32 H38 F6 N7 P Pd'
_chemical_formula_sum 'C32 H38 F6 N7 P Pd'
_chemical_formula_weight 772.06
_chemical_melting_point 436.9
_chemical_name_systematic
; 
 ? 
;
_space_group_IT_number 14
_symmetry_cell_setting monoclinic
_symmetry_space_group_name_Hall '-P 2yn'
_symmetry_space_group_name_H-M 'P 1 21/n 1'
_atom_sites_solution_hydrogens geom
_atom_sites_solution_primary direct
_atom_sites_solution_secondary difmap
_audit_creation_method SHELXL-97
_cell_angle_alpha 90.00
_cell_angle_beta 93.959(9)
_cell_angle_gamma 90.00
_cell_formula_units_Z 4
_cell_length_a 12.9960(15)
_cell_length_b 19.6317(14)
_cell_length_c 13.8257(10)
_cell_measurement_reflns_used 6227
_cell_measurement_temperature 298(2)
_cell_measurement_theta_max 26.4
_cell_measurement_theta_min 2.9
_cell_volume 3519.0(5)
_computing_cell_refinement 'CRYSALISPRO, OXFORD DIFFRACTION LTD.'
_computing_data_collection 'CRYSALISPRO, OXFORD DIFFRACTION LTD.'
_computing_data_reduction 'CRYSALISPRO, OXFORD DIFFRACTION LTD.'
_computing_molecular_graphics 'OLEX 2'
_computing_publication_material 'WINGX V1.80.01'
_computing_structure_refinement 'SHELXL-97 (Sheldrick, 1997)'
_computing_structure_solution 'SHELXS-97 (Sheldrick, 1990)'
_diffrn_ambient_temperature 298(2)
_diffrn_detector_area_resol_mean 0.3703
_diffrn_measured_fraction_theta_full 0.999
_diffrn_measured_fraction_theta_max 0.999
_diffrn_measurement_device_type 'SAPPHIRE-3 CCD DETECTOR'
_diffrn_measurement_method 'OMEGA SCAN'
_diffrn_radiation_monochromator graphite
_diffrn_radiation_source 'fine-focus sealed tube'
_diffrn_radiation_type MoK\a
_diffrn_radiation_wavelength 0.71073
_diffrn_reflns_av_R_equivalents 0.0520
_diffrn_reflns_av_sigmaI/netI 0.0502
_diffrn_reflns_limit_h_max 16
_diffrn_reflns_limit_h_min -16
_diffrn_reflns_limit_k_max 24
_diffrn_reflns_limit_k_min -24
_diffrn_reflns_limit_l_max 17
_diffrn_reflns_limit_l_min -16
_diffrn_reflns_number 31033
_diffrn_reflns_theta_full 26.37
_diffrn_reflns_theta_max 26.37
_diffrn_reflns_theta_min 2.94
_exptl_absorpt_coefficient_mu 0.637
_exptl_absorpt_correction_T_max 0.9628
_exptl_absorpt_correction_T_min 0.8778
_exptl_absorpt_correction_type empirical
_exptl_absorpt_process_details 'CRYSALISPRO 1.171.34.49 (2011)'
_exptl_crystal_colour WHITE
_exptl_crystal_density_diffrn 1.457
_exptl_crystal_density_method 'not measured'
_exptl_crystal_description HEXAGONAL
_exptl_crystal_F_000 1576
_exptl_crystal_size_max 0.21
_exptl_crystal_size_mid 0.11
_exptl_crystal_size_min 0.06
_refine_diff_density_max 1.023
_refine_diff_density_min -0.840
_refine_diff_density_rms 0.087
_refine_ls_extinction_method none
_refine_ls_goodness_of_fit_ref 1.202
_refine_ls_hydrogen_treatment mixed
_refine_ls_matrix_type full
_refine_ls_number_parameters 431
_refine_ls_number_reflns 7205
_refine_ls_number_restraints 0
_refine_ls_restrained_S_all 1.202
_refine_ls_R_factor_all 0.1112
_refine_ls_R_factor_gt 0.0890
_refine_ls_shift/su_max 0.001
_refine_ls_shift/su_mean 0.000
_refine_ls_structure_factor_coef Fsqd
_refine_ls_weighting_details 'calc w=1/[\s^2^(Fo^2^)+(0.0680P)^2^+8.6228P] where P=(Fo^2^+2Fc^2^)/3'
_refine_ls_weighting_scheme calc
_refine_ls_wR_factor_gt 0.1902
_refine_ls_wR_factor_ref 0.2010
_reflns_number_gt 5843
_reflns_number_total 7205
_reflns_threshold_expression >2sigma(I)
_cod_data_source_file om6b00442_si_002.cif
_cod_data_source_block 14
_cod_depositor_comments
;
The following automatic conversions were performed:

'_symmetry_cell_setting' value 'MONOCLINIC' changed to 'monoclinic'
according to
/usr/data/users/saulius/crontab/automatic-downloads/current/ACS/lib/dictionaries/cif_core.dic
dictionary named 'cif_core.dic' version 2.4.2 from 2011-04-26.

'_exptl_absorpt_correction_type' value 'EMPIRICAL' changed to
'empirical' according to
/usr/data/users/saulius/crontab/automatic-downloads/current/ACS/lib/dictionaries/cif_core.dic
dictionary named 'cif_core.dic' version 2.4.2 from 2011-04-26.

Automatic conversion script
Id: cif_fix_values 4268 2015-11-12 08:31:59Z antanas 
;
_cod_original_sg_symbol_H-M P21/n
_cod_database_code 4086709

loop_
_symmetry_equiv_pos_as_xyz
'x, y, z'
'-x+1/2, y+1/2, -z+1/2'
'-x, -y, -z'
'x-1/2, -y-1/2, z-1/2'

loop_
_atom_site_label
_atom_site_type_symbol
_atom_site_fract_x
_atom_site_fract_y
_atom_site_fract_z
_atom_site_U_iso_or_equiv
_atom_site_adp_type
_atom_site_occupancy
_atom_site_symmetry_multiplicity
_atom_site_calc_flag
_atom_site_refinement_flags
Pd1 Pd 0.33761(4) 0.01878(2) 0.66366(3) 0.04771(18) Uani 1 1 d .
P1 P 0.0357(3) 0.1325(2) 0.8147(3) 0.1322(13) Uani 1 1 d .
F1 F -0.0003(9) 0.0536(4) 0.8193(12) 0.249(6) Uani 1 1 d .
F2 F 0.0553(7) 0.1139(5) 0.9267(5) 0.184(4) Uani 1 1 d .
F3 F -0.0792(5) 0.1467(4) 0.8406(8) 0.182(4) Uani 1 1 d .
F4 F 0.0733(7) 0.2076(4) 0.8127(9) 0.205(4) Uani 1 1 d .
F5 F 0.0167(14) 0.1459(10) 0.7084(7) 0.332(9) Uani 1 1 d .
F6 F 0.1374(7) 0.1076(5) 0.7734(9) 0.208(5) Uani 1 1 d .
N1 N 0.3692(4) -0.0671(2) 0.7417(4) 0.0489(12) Uani 1 1 d .
N2 N 0.4829(5) -0.1536(3) 0.7983(4) 0.0577(14) Uani 1 1 d .
H2 H 0.4364 -0.1844 0.7875 0.069 Uiso 1 1 calc R
N3 N 0.5463(4) -0.0498(3) 0.7578(4) 0.0533(13) Uani 1 1 d .
H3 H 0.6038 -0.0704 0.7508 0.064 Uiso 1 1 calc R
N6 N 0.1979(4) -0.0245(3) 0.5971(4) 0.0551(13) Uani 1 1 d .
N7 N 0.1095(5) -0.0266(3) 0.6433(4) 0.0623(15) Uani 1 1 d .
H7 H 0.1010 -0.0062 0.6973 0.075 Uiso 1 1 calc R
N4 N 0.3096(4) 0.1040(3) 0.5812(4) 0.0490(12) Uani 1 1 d .
N5 N 0.2256(4) 0.1429(3) 0.5912(4) 0.0528(13) Uani 1 1 d .
H5 H 0.1800 0.1343 0.6317 0.063 Uiso 1 1 calc R
C1 C 0.4633(5) -0.0894(3) 0.7654(4) 0.0495(15) Uani 1 1 d .
C2 C 0.2839(5) -0.1074(3) 0.7657(5) 0.0558(17) Uani 1 1 d .
C3 C 0.2543(6) -0.1650(3) 0.7090(6) 0.067(2) Uani 1 1 d .
H3A H 0.2914 -0.1769 0.6564 0.081 Uiso 1 1 calc R
C4 C 0.1722(8) -0.2028(4) 0.7311(8) 0.093(3) Uani 1 1 d .
H4 H 0.1527 -0.2410 0.6946 0.111 Uiso 1 1 calc R
C5 C 0.1188(8) -0.1838(5) 0.8076(8) 0.091(3) Uani 1 1 d .
H5A H 0.0621 -0.2099 0.8220 0.109 Uiso 1 1 calc R
C6 C 0.1432(7) -0.1291(5) 0.8639(7) 0.085(3) Uani 1 1 d .
H6 H 0.1039 -0.1180 0.9154 0.102 Uiso 1 1 calc R
C7 C 0.2292(6) -0.0889(4) 0.8438(5) 0.0632(18) Uani 1 1 d .
C8 C 0.2566(7) -0.0279(5) 0.9024(7) 0.089(3) Uani 1 1 d .
H8A H 0.3138 -0.0382 0.9477 0.134 Uiso 1 1 calc R
H8B H 0.1985 -0.0142 0.9371 0.134 Uiso 1 1 calc R
H8C H 0.2752 0.0085 0.8606 0.134 Uiso 1 1 calc R
C9 C 0.5769(6) -0.1719(3) 0.8497(5) 0.0563(17) Uani 1 1 d .
C10 C 0.6418(7) -0.2195(4) 0.8094(6) 0.079(2) Uani 1 1 d .
H10 H 0.6241 -0.2380 0.7486 0.094 Uiso 1 1 calc R
C11 C 0.7320(8) -0.2389(5) 0.8603(9) 0.105(3) Uani 1 1 d .
H11 H 0.7751 -0.2704 0.8334 0.126 Uiso 1 1 calc R
C12 C 0.7587(8) -0.2122(5) 0.9497(9) 0.103(3) Uani 1 1 d .
H12 H 0.8206 -0.2247 0.9827 0.123 Uiso 1 1 calc R
C13 C 0.6943(8) -0.1674(5) 0.9906(7) 0.090(3) Uani 1 1 d .
H13 H 0.7124 -0.1506 1.0524 0.108 Uiso 1 1 calc R
C14 C 0.6025(6) -0.1460(3) 0.9426(5) 0.0610(18) Uani 1 1 d .
C15 C 0.5344(7) -0.0962(4) 0.9890(6) 0.077(2) Uani 1 1 d .
H15A H 0.5417 -0.0521 0.9602 0.116 Uiso 1 1 calc R
H15B H 0.5537 -0.0937 1.0571 0.116 Uiso 1 1 calc R
H15C H 0.4639 -0.1108 0.9794 0.116 Uiso 1 1 calc R
C16 C 0.5494(5) 0.0226(3) 0.7601(4) 0.0478(14) Uani 1 1 d .
C17 C 0.4646(5) 0.0604(3) 0.7274(4) 0.0459(14) Uani 1 1 d .
C18 C 0.4732(6) 0.1306(3) 0.7400(5) 0.0553(17) Uani 1 1 d .
H18 H 0.4173 0.1582 0.7213 0.066 Uiso 1 1 calc R
C19 C 0.5639(6) 0.1603(4) 0.7799(5) 0.068(2) Uani 1 1 d .
H19 H 0.5674 0.2072 0.7890 0.081 Uiso 1 1 calc R
C20 C 0.6472(6) 0.1208(4) 0.8057(5) 0.0619(18) Uani 1 1 d .
H20 H 0.7084 0.1415 0.8289 0.074 Uiso 1 1 calc R
C21 C 0.6432(5) 0.0509(4) 0.7983(5) 0.0534(15) Uani 1 1 d .
C22 C 0.7353(6) 0.0072(4) 0.8274(6) 0.073(2) Uani 1 1 d .
H22A H 0.7912 0.0356 0.8523 0.110 Uiso 1 1 calc R
H22B H 0.7559 -0.0174 0.7720 0.110 Uiso 1 1 calc R
H22C H 0.7176 -0.0244 0.8766 0.110 Uiso 1 1 calc R
C23 C 0.1783(6) -0.0625(4) 0.5184(5) 0.0648(19) Uani 1 1 d .
C24 C 0.0792(7) -0.0880(4) 0.5156(6) 0.078(2) Uani 1 1 d .
H24 H 0.0479 -0.1162 0.4682 0.094 Uiso 1 1 calc R
C25 C 0.0366(6) -0.0641(4) 0.5953(6) 0.0665(19) Uani 1 1 d .
C26 C 0.2593(7) -0.0736(5) 0.4496(6) 0.093(3) Uani 1 1 d .
H26A H 0.2961 -0.0318 0.4413 0.140 Uiso 1 1 calc R
H26B H 0.2279 -0.0882 0.3882 0.140 Uiso 1 1 calc R
H26C H 0.3065 -0.1079 0.4749 0.140 Uiso 1 1 calc R
C27 C -0.0667(7) -0.0741(6) 0.6333(7) 0.100(3) Uani 1 1 d .
H27A H -0.0606 -0.1041 0.6883 0.150 Uiso 1 1 calc R
H27B H -0.1128 -0.0937 0.5836 0.150 Uiso 1 1 calc R
H27C H -0.0934 -0.0309 0.6526 0.150 Uiso 1 1 calc R
C28 C 0.3581(6) 0.1333(4) 0.5121(5) 0.0620(18) Uani 1 1 d .
C29 C 0.3064(7) 0.1909(4) 0.4808(5) 0.074(2) Uani 1 1 d .
H29 H 0.3263 0.2209 0.4335 0.089 Uiso 1 1 calc R
C30 C 0.2213(7) 0.1962(4) 0.5311(5) 0.065(2) Uani 1 1 d .
C31 C 0.4588(8) 0.1058(5) 0.4841(6) 0.095(3) Uani 1 1 d .
H31A H 0.5035 0.0983 0.5413 0.142 Uiso 1 1 calc R
H31B H 0.4902 0.1378 0.4428 0.142 Uiso 1 1 calc R
H31C H 0.4475 0.0635 0.4502 0.142 Uiso 1 1 calc R
C32 C 0.1363(8) 0.2471(4) 0.5300(6) 0.095(3) Uani 1 1 d .
H32A H 0.0806 0.2292 0.5644 0.143 Uiso 1 1 calc R
H32B H 0.1122 0.2566 0.4642 0.143 Uiso 1 1 calc R
H32C H 0.1613 0.2883 0.5607 0.143 Uiso 1 1 calc R

loop_
_atom_site_aniso_label
_atom_site_aniso_U_11
_atom_site_aniso_U_22
_atom_site_aniso_U_33
_atom_site_aniso_U_23
_atom_site_aniso_U_13
_atom_site_aniso_U_12
Pd1 0.0587(3) 0.0348(3) 0.0490(3) 0.0008(2) -0.0006(2) 0.0017(2)
P1 0.147(3) 0.122(3) 0.123(3) -0.026(2) -0.030(2) 0.029(2)
F1 0.220(10) 0.094(6) 0.433(19) -0.024(9) 0.019(11) -0.038(6)
F2 0.213(9) 0.236(10) 0.105(5) 0.029(6) 0.024(5) 0.004(8)
F3 0.091(5) 0.168(7) 0.297(11) 0.058(7) 0.076(6) 0.028(5)
F4 0.197(8) 0.074(4) 0.334(13) -0.015(6) -0.054(8) -0.031(5)
F5 0.40(2) 0.50(3) 0.096(7) 0.015(11) -0.002(9) 0.08(2)
F6 0.176(8) 0.160(8) 0.305(12) 0.070(8) 0.151(8) 0.054(6)
N1 0.059(3) 0.035(3) 0.053(3) 0.002(2) 0.002(2) -0.008(2)
N2 0.067(4) 0.033(3) 0.071(4) 0.005(3) -0.012(3) 0.002(2)
N3 0.054(3) 0.039(3) 0.067(3) 0.004(3) 0.003(3) 0.003(2)
N6 0.061(3) 0.045(3) 0.059(3) -0.002(3) -0.001(3) 0.001(3)
N7 0.064(4) 0.059(4) 0.063(4) -0.009(3) -0.004(3) 0.003(3)
N4 0.059(3) 0.042(3) 0.045(3) 0.006(2) -0.002(2) 0.012(2)
N5 0.059(3) 0.046(3) 0.053(3) 0.002(3) 0.007(3) 0.007(3)
C1 0.063(4) 0.044(3) 0.042(3) -0.005(3) 0.006(3) -0.004(3)
C2 0.059(4) 0.041(3) 0.066(4) 0.015(3) -0.005(3) 0.001(3)
C3 0.073(5) 0.045(4) 0.082(5) 0.011(4) -0.013(4) -0.009(4)
C4 0.107(7) 0.050(5) 0.119(8) 0.014(5) -0.009(6) -0.019(5)
C5 0.087(7) 0.070(6) 0.113(8) 0.017(6) -0.001(6) -0.027(5)
C6 0.085(6) 0.093(7) 0.078(6) 0.017(5) 0.010(5) -0.001(5)
C7 0.066(5) 0.063(4) 0.059(4) 0.006(4) -0.004(4) 0.002(4)
C8 0.090(6) 0.094(7) 0.085(6) -0.018(5) 0.012(5) 0.003(5)
C9 0.073(5) 0.036(3) 0.059(4) 0.000(3) 0.001(3) 0.006(3)
C10 0.094(6) 0.062(5) 0.081(5) -0.006(4) 0.008(5) 0.019(4)
C11 0.091(7) 0.083(7) 0.141(10) -0.011(7) 0.009(7) 0.036(6)
C12 0.095(7) 0.076(6) 0.132(9) 0.010(6) -0.024(6) 0.026(6)
C13 0.108(7) 0.068(5) 0.089(6) 0.001(5) -0.030(5) 0.007(5)
C14 0.080(5) 0.039(3) 0.063(4) 0.002(3) -0.003(4) -0.001(3)
C15 0.100(6) 0.065(5) 0.068(5) -0.012(4) 0.007(4) -0.006(5)
C16 0.070(4) 0.032(3) 0.043(3) 0.001(3) 0.013(3) -0.007(3)
C17 0.063(4) 0.032(3) 0.043(3) -0.001(3) 0.006(3) -0.003(3)
C18 0.074(5) 0.036(3) 0.055(4) 0.001(3) 0.001(3) 0.004(3)
C19 0.087(6) 0.040(4) 0.075(5) -0.005(3) -0.001(4) -0.013(4)
C20 0.062(5) 0.057(4) 0.066(4) 0.000(4) 0.001(3) -0.015(4)
C21 0.054(4) 0.051(4) 0.055(4) 0.001(3) 0.004(3) -0.007(3)
C22 0.062(5) 0.074(5) 0.084(5) 0.000(4) 0.003(4) -0.007(4)
C23 0.076(5) 0.062(5) 0.056(4) -0.002(4) -0.002(4) 0.001(4)
C24 0.090(6) 0.077(6) 0.066(5) -0.011(4) -0.012(4) -0.009(5)
C25 0.064(5) 0.065(5) 0.069(5) 0.004(4) -0.010(4) -0.004(4)
C26 0.101(7) 0.104(7) 0.075(6) -0.023(5) 0.004(5) 0.001(6)
C27 0.077(6) 0.113(8) 0.109(7) -0.004(6) 0.002(5) -0.014(6)
C28 0.080(5) 0.055(4) 0.051(4) 0.005(3) 0.007(4) 0.009(4)
C29 0.117(7) 0.051(4) 0.054(4) 0.018(4) 0.004(4) 0.009(4)
C30 0.095(6) 0.048(4) 0.050(4) -0.001(3) -0.008(4) 0.012(4)
C31 0.108(7) 0.103(7) 0.077(6) 0.017(5) 0.034(5) 0.017(6)
C32 0.129(8) 0.070(5) 0.084(6) 0.007(5) -0.008(5) 0.045(6)

loop_
_atom_type_symbol
_atom_type_description
_atom_type_scat_dispersion_real
_atom_type_scat_dispersion_imag
_atom_type_scat_source
C C 0.0033 0.0016 'International Tables Vol C Tables 4.2.6.8 and 6.1.1.4'
H H 0.0000 0.0000 'International Tables Vol C Tables 4.2.6.8 and 6.1.1.4'
N N 0.0061 0.0033 'International Tables Vol C Tables 4.2.6.8 and 6.1.1.4'
F F 0.0171 0.0103 'International Tables Vol C Tables 4.2.6.8 and 6.1.1.4'
P P 0.1023 0.0942 'International Tables Vol C Tables 4.2.6.8 and 6.1.1.4'
Pd Pd -0.9988 1.0072 'International Tables Vol C Tables 4.2.6.8 and 6.1.1.4'

loop_
_geom_angle_atom_site_label_1
_geom_angle_atom_site_label_2
_geom_angle_atom_site_label_3
_geom_angle
C17 Pd1 N1 88.5(2)
C17 Pd1 N4 91.2(2)
N1 Pd1 N4 177.8(2)
C17 Pd1 N6 178.5(2)
N1 Pd1 N6 91.9(2)
N4 Pd1 N6 88.4(2)
F5 P1 F6 77.4(8)
F5 P1 F4 81.1(9)
F6 P1 F4 90.8(6)
F5 P1 F3 95.6(8)
F6 P1 F3 167.8(7)
F4 P1 F3 98.0(5)
F5 P1 F2 177.0(9)
F6 P1 F2 101.7(6)
F4 P1 F2 101.8(6)
F3 P1 F2 84.9(5)
F5 P1 F1 100.3(10)
F6 P1 F1 88.3(6)
F4 P1 F1 178.1(7)
F3 P1 F1 83.1(6)
F2 P1 F1 76.7(7)
C1 N1 C2 118.9(5)
C1 N1 Pd1 123.9(4)
C2 N1 Pd1 117.0(4)
C1 N2 C9 122.6(6)
C1 N2 H2 118.7
C9 N2 H2 118.7
C1 N3 C16 126.8(6)
C1 N3 H3 116.6
C16 N3 H3 116.6
C23 N6 N7 104.4(6)
C23 N6 Pd1 132.8(5)
N7 N6 Pd1 121.9(4)
C25 N7 N6 112.1(6)
C25 N7 H7 123.9
N6 N7 H7 123.9
C28 N4 N5 105.1(5)
C28 N4 Pd1 133.5(5)
N5 N4 Pd1 121.4(4)
C30 N5 N4 112.3(6)
C30 N5 H5 123.8
N4 N5 H5 123.8
N1 C1 N3 121.8(6)
N1 C1 N2 122.7(6)
N3 C1 N2 115.5(6)
C7 C2 C3 120.5(7)
C7 C2 N1 119.3(6)
C3 C2 N1 120.2(7)
C4 C3 C2 120.2(9)
C4 C3 H3A 119.9
C2 C3 H3A 119.9
C3 C4 C5 118.6(9)
C3 C4 H4 120.7
C5 C4 H4 120.7
C6 C5 C4 123.7(9)
C6 C5 H5A 118.1
C4 C5 H5A 118.1
C5 C6 C7 119.2(9)
C5 C6 H6 120.4
C7 C6 H6 120.4
C2 C7 C6 117.7(8)
C2 C7 C8 121.7(7)
C6 C7 C8 120.6(8)
C7 C8 H8A 109.5
C7 C8 H8B 109.5
H8A C8 H8B 109.5
C7 C8 H8C 109.5
H8A C8 H8C 109.5
H8B C8 H8C 109.5
C14 C9 C10 119.8(7)
C14 C9 N2 120.7(6)
C10 C9 N2 119.5(7)
C11 C10 C9 119.7(8)
C11 C10 H10 120.1
C9 C10 H10 120.1
C12 C11 C10 120.7(9)
C12 C11 H11 119.7
C10 C11 H11 119.7
C13 C12 C11 119.9(9)
C13 C12 H12 120.1
C11 C12 H12 120.1
C12 C13 C14 121.8(9)
C12 C13 H13 119.1
C14 C13 H13 119.1
C13 C14 C9 118.1(7)
C13 C14 C15 120.5(7)
C9 C14 C15 121.5(7)
C14 C15 H15A 109.5
C14 C15 H15B 109.5
H15A C15 H15B 109.5
C14 C15 H15C 109.5
H15A C15 H15C 109.5
H15B C15 H15C 109.5
C17 C16 C21 124.3(6)
C17 C16 N3 120.6(6)
C21 C16 N3 115.1(6)
C16 C17 C18 115.8(6)
C16 C17 Pd1 123.0(4)
C18 C17 Pd1 121.2(5)
C17 C18 C19 121.5(6)
C17 C18 H18 119.3
C19 C18 H18 119.3
C20 C19 C18 120.1(6)
C20 C19 H19 120.0
C18 C19 H19 120.0
C19 C20 C21 121.6(7)
C19 C20 H20 119.2
C21 C20 H20 119.2
C20 C21 C16 116.6(6)
C20 C21 C22 121.5(6)
C16 C21 C22 121.9(6)
C21 C22 H22A 109.5
C21 C22 H22B 109.5
H22A C22 H22B 109.5
C21 C22 H22C 109.5
H22A C22 H22C 109.5
H22B C22 H22C 109.5
N6 C23 C24 110.6(7)
N6 C23 C26 120.2(7)
C24 C23 C26 129.2(7)
C25 C24 C23 106.6(7)
C25 C24 H24 126.7
C23 C24 H24 126.7
N7 C25 C24 106.3(7)
N7 C25 C27 121.4(8)
C24 C25 C27 132.3(8)
C23 C26 H26A 109.5
C23 C26 H26B 109.5
H26A C26 H26B 109.5
C23 C26 H26C 109.5
H26A C26 H26C 109.5
H26B C26 H26C 109.5
C25 C27 H27A 109.5
C25 C27 H27B 109.5
H27A C27 H27B 109.5
C25 C27 H27C 109.5
H27A C27 H27C 109.5
H27B C27 H27C 109.5
N4 C28 C29 110.0(7)
N4 C28 C31 120.3(6)
C29 C28 C31 129.6(7)
C30 C29 C28 107.6(7)
C30 C29 H29 126.2
C28 C29 H29 126.2
N5 C30 C29 105.0(6)
N5 C30 C32 122.1(8)
C29 C30 C32 132.8(8)
C28 C31 H31A 109.5
C28 C31 H31B 109.5
H31A C31 H31B 109.5
C28 C31 H31C 109.5
H31A C31 H31C 109.5
H31B C31 H31C 109.5
C30 C32 H32A 109.5
C30 C32 H32B 109.5
H32A C32 H32B 109.5
C30 C32 H32C 109.5
H32A C32 H32C 109.5
H32B C32 H32C 109.5

loop_
_geom_bond_atom_site_label_1
_geom_bond_atom_site_label_2
_geom_bond_distance
Pd1 C17 1.992(6)
Pd1 N1 2.028(5)
Pd1 N4 2.043(5)
Pd1 N6 2.152(6)
P1 F5 1.497(10)
P1 F6 1.553(8)
P1 F4 1.554(8)
P1 F3 1.585(7)
P1 F2 1.595(8)
P1 F1 1.620(9)
N1 C1 1.318(8)
N1 C2 1.420(8)
N2 C1 1.359(8)
N2 C9 1.416(9)
N2 H2 0.8600
N3 C1 1.339(8)
N3 C16 1.423(7)
N3 H3 0.8600
N6 C23 1.330(9)
N6 N7 1.355(8)
N7 C25 1.339(9)
N7 H7 0.8600
N4 C28 1.313(8)
N4 N5 1.347(7)
N5 C30 1.335(8)
N5 H5 0.8600
C2 C7 1.381(10)
C2 C3 1.414(10)
C3 C4 1.351(11)
C3 H3A 0.9300
C4 C5 1.356(13)
C4 H4 0.9300
C5 C6 1.352(13)
C5 H5A 0.9300
C6 C7 1.411(11)
C6 H6 0.9300
C7 C8 1.476(11)
C8 H8A 0.9600
C8 H8B 0.9600
C8 H8C 0.9600
C9 C14 1.399(9)
C9 C10 1.400(10)
C10 C11 1.379(12)
C10 H10 0.9300
C11 C12 1.365(14)
C11 H11 0.9300
C12 C13 1.364(13)
C12 H12 0.9300
C13 C14 1.390(11)
C13 H13 0.9300
C14 C15 1.493(10)
C15 H15A 0.9600
C15 H15B 0.9600
C15 H15C 0.9600
C16 C17 1.378(9)
C16 C21 1.408(9)
C17 C18 1.392(8)
C18 C19 1.395(10)
C18 H18 0.9300
C19 C20 1.359(10)
C19 H19 0.9300
C20 C21 1.378(9)
C20 H20 0.9300
C21 C22 1.504(10)
C22 H22A 0.9600
C22 H22B 0.9600
C22 H22C 0.9600
C23 C24 1.380(11)
C23 C26 1.482(11)
C24 C25 1.351(11)
C24 H24 0.9300
C25 C27 1.488(11)
C26 H26A 0.9600
C26 H26B 0.9600
C26 H26C 0.9600
C27 H27A 0.9600
C27 H27B 0.9600
C27 H27C 0.9600
C28 C29 1.370(10)
C28 C31 1.491(11)
C29 C30 1.350(11)
C29 H29 0.9300
C30 C32 1.489(10)
C31 H31A 0.9600
C31 H31B 0.9600
C31 H31C 0.9600
C32 H32A 0.9600
C32 H32B 0.9600
C32 H32C 0.9600

loop_
_geom_torsion_atom_site_label_1
_geom_torsion_atom_site_label_2
_geom_torsion_atom_site_label_3
_geom_torsion_atom_site_label_4
_geom_torsion
C17 Pd1 N1 C1 -34.3(5)
N4 Pd1 N1 C1 48(6)
N6 Pd1 N1 C1 147.2(5)
C17 Pd1 N1 C2 150.3(5)
N4 Pd1 N1 C2 -127(5)
N6 Pd1 N1 C2 -28.2(5)
C17 Pd1 N6 C23 166(8)
N1 Pd1 N6 C23 -87.3(6)
N4 Pd1 N6 C23 90.5(6)
C17 Pd1 N6 N7 -27(9)
N1 Pd1 N6 N7 80.0(5)
N4 Pd1 N6 N7 -102.2(5)
C23 N6 N7 C25 -0.4(8)
Pd1 N6 N7 C25 -170.9(5)
C17 Pd1 N4 C28 65.9(7)
N1 Pd1 N4 C28 -17(6)
N6 Pd1 N4 C28 -115.6(7)
C17 Pd1 N4 N5 -115.3(5)
N1 Pd1 N4 N5 162(5)
N6 Pd1 N4 N5 63.3(5)
C28 N4 N5 C30 -1.0(7)
Pd1 N4 N5 C30 179.9(4)
C2 N1 C1 N3 -170.2(6)
Pd1 N1 C1 N3 14.5(8)
C2 N1 C1 N2 10.4(9)
Pd1 N1 C1 N2 -164.9(5)
C16 N3 C1 N1 24.9(10)
C16 N3 C1 N2 -155.6(6)
C9 N2 C1 N1 -161.0(6)
C9 N2 C1 N3 19.5(9)
C1 N1 C2 C7 103.3(7)
Pd1 N1 C2 C7 -81.1(7)
C1 N1 C2 C3 -77.9(8)
Pd1 N1 C2 C3 97.7(6)
C7 C2 C3 C4 -0.3(11)
N1 C2 C3 C4 -179.1(7)
C2 C3 C4 C5 0.7(13)
C3 C4 C5 C6 -0.4(15)
C4 C5 C6 C7 -0.3(15)
C3 C2 C7 C6 -0.4(10)
N1 C2 C7 C6 178.4(6)
C3 C2 C7 C8 -178.2(7)
N1 C2 C7 C8 0.6(10)
C5 C6 C7 C2 0.7(12)
C5 C6 C7 C8 178.5(9)
C1 N2 C9 C14 67.4(9)
C1 N2 C9 C10 -116.3(8)
C14 C9 C10 C11 -2.0(12)
N2 C9 C10 C11 -178.3(8)
C9 C10 C11 C12 0.1(16)
C10 C11 C12 C13 1.8(17)
C11 C12 C13 C14 -1.9(16)
C12 C13 C14 C9 0.0(13)
C12 C13 C14 C15 -179.3(9)
C10 C9 C14 C13 1.9(11)
N2 C9 C14 C13 178.1(7)
C10 C9 C14 C15 -178.8(7)
N2 C9 C14 C15 -2.5(11)
C1 N3 C16 C17 -29.7(9)
C1 N3 C16 C21 149.6(6)
C21 C16 C17 C18 -4.1(9)
N3 C16 C17 C18 175.1(5)
C21 C16 C17 Pd1 174.7(5)
N3 C16 C17 Pd1 -6.1(8)
N1 Pd1 C17 C16 28.8(5)
N4 Pd1 C17 C16 -149.0(5)
N6 Pd1 C17 C16 136(8)
N1 Pd1 C17 C18 -152.4(5)
N4 Pd1 C17 C18 29.8(5)
N6 Pd1 C17 C18 -45(9)
C16 C17 C18 C19 2.2(10)
Pd1 C17 C18 C19 -176.6(5)
C17 C18 C19 C20 1.4(11)
C18 C19 C20 C21 -3.5(12)
C19 C20 C21 C16 1.8(11)
C19 C20 C21 C22 -179.6(7)
C17 C16 C21 C20 2.2(10)
N3 C16 C21 C20 -177.1(6)
C17 C16 C21 C22 -176.4(6)
N3 C16 C21 C22 4.3(9)
N7 N6 C23 C24 -0.1(8)
Pd1 N6 C23 C24 168.9(5)
N7 N6 C23 C26 -178.7(7)
Pd1 N6 C23 C26 -9.8(11)
N6 C23 C24 C25 0.5(9)
C26 C23 C24 C25 179.0(8)
N6 N7 C25 C24 0.7(8)
N6 N7 C25 C27 179.4(7)
C23 C24 C25 N7 -0.7(9)
C23 C24 C25 C27 -179.1(9)
N5 N4 C28 C29 1.6(8)
Pd1 N4 C28 C29 -179.4(5)
N5 N4 C28 C31 177.1(7)
Pd1 N4 C28 C31 -3.9(11)
N4 C28 C29 C30 -1.6(9)
C31 C28 C29 C30 -176.6(8)
N4 N5 C30 C29 0.0(8)
N4 N5 C30 C32 -179.0(7)
C28 C29 C30 N5 0.9(9)
C28 C29 C30 C32 179.8(8)
